data_1556801
loop_
_publ_author_name
'Aaker\"oy, Christer B'
'Spartz, Christine L.'
'Dembowski, Sean'
'Dwyre, Savannah'
'Desper, John'

_publ_section_title
;
 A systematic structural study of halogen bonding versus hydrogen bonding
 within competitive supramolecular systems.
;
_journal_issue 'Pt 5'
_journal_name_full IUCrJ
_journal_page_first 498
_journal_page_last 510
_journal_paper_doi 10.1107/S2052252515010854
_journal_volume 2
_journal_year 2015
_chemical_formula_moiety
;
(C6 H F4 I O) (C6 H4 N2)
;
_chemical_formula_sum 'C12 H5 F4 I N2 O'
_chemical_formula_weight 396.08
_chemical_name_systematic
;
CS---AP-11--2 4-I---F4-PhOH, isonicotinonitrile
;
_space_group_IT_number 14
_space_group_name_Hall '-P 2yn'
_space_group_name_H-M_alt 'P 1 21/n 1'
_symmetry_cell_setting monoclinic
_symmetry_space_group_name_H-M 'P 1 21/n 1'
_atom_sites_solution_hydrogens geom
_atom_sites_solution_primary direct
_atom_sites_solution_secondary difmap
_audit_creation_method SHELXL-97
_cell_angle_alpha 90.00
_cell_angle_beta 106.074(3)
_cell_angle_gamma 90.00
_cell_formula_units_Z 4
_cell_length_a 12.7258(15)
_cell_length_b 4.9322(6)
_cell_length_c 20.729(2)
_cell_measurement_reflns_used 9904
_cell_measurement_temperature 120(2)
_cell_measurement_theta_max 32.58
_cell_measurement_theta_min 2.25
_cell_volume 1250.2(2)
_computing_cell_refinement 'Bruker SAINT'
_computing_data_collection 'Bruker APEX2'
_computing_data_reduction 'Bruker SAINT'
_computing_molecular_graphics 'Bruker SHELXTL'
_computing_publication_material 'Bruker SHELXTL'
_computing_structure_refinement 'SHELXL-97 (Sheldrick, 2008)'
_computing_structure_solution 'SHELXS-97 (Sheldrick, 2008)'
_diffrn_ambient_temperature 120(2)
_diffrn_measured_fraction_theta_full 0.981
_diffrn_measured_fraction_theta_max 0.981
_diffrn_measurement_device_type 'Bruker APEX-II CCD'
_diffrn_measurement_method '\f and \w scans'
_diffrn_radiation_monochromator graphite
_diffrn_radiation_source 'fine-focus sealed tube'
_diffrn_radiation_type MoK\a
_diffrn_radiation_wavelength 0.71073
_diffrn_reflns_av_R_equivalents 0.0309
_diffrn_reflns_av_sigmaI/netI 0.0298
_diffrn_reflns_limit_h_max 17
_diffrn_reflns_limit_h_min -18
_diffrn_reflns_limit_k_max 7
_diffrn_reflns_limit_k_min -6
_diffrn_reflns_limit_l_max 30
_diffrn_reflns_limit_l_min -30
_diffrn_reflns_number 15519
_diffrn_reflns_theta_full 32.03
_diffrn_reflns_theta_max 32.03
_diffrn_reflns_theta_min 2.04
_exptl_absorpt_coefficient_mu 2.607
_exptl_absorpt_correction_T_max 0.8593
_exptl_absorpt_correction_T_min 0.4892
_exptl_absorpt_correction_type multi-scan
_exptl_absorpt_process_details SADABS
_exptl_crystal_colour gold
_exptl_crystal_density_diffrn 2.104
_exptl_crystal_density_method 'not measured'
_exptl_crystal_description rod
_exptl_crystal_F_000 752
_exptl_crystal_size_max 0.32
_exptl_crystal_size_mid 0.12
_exptl_crystal_size_min 0.06
_refine_diff_density_max 1.195
_refine_diff_density_min -1.998
_refine_diff_density_rms 0.129
_refine_ls_extinction_method none
_refine_ls_goodness_of_fit_ref 1.098
_refine_ls_hydrogen_treatment mixed
_refine_ls_matrix_type full
_refine_ls_number_parameters 184
_refine_ls_number_reflns 4266
_refine_ls_number_restraints 0
_refine_ls_restrained_S_all 1.098
_refine_ls_R_factor_all 0.0354
_refine_ls_R_factor_gt 0.0317
_refine_ls_shift/su_max 0.001
_refine_ls_shift/su_mean 0.000
_refine_ls_structure_factor_coef Fsqd
_refine_ls_weighting_details 'calc w=1/[\s^2^(Fo^2^)+(0.0500P)^2^+0.6000P] where P=(Fo^2^+2Fc^2^)/3'
_refine_ls_weighting_scheme calc
_refine_ls_wR_factor_gt 0.0830
_refine_ls_wR_factor_ref 0.0870
_reflns_number_gt 3829
_reflns_number_total 4266
_reflns_threshold_expression >2sigma(I)
_cod_data_source_file lc5065.cif
_cod_data_source_block IF4OH2
_cod_depositor_comments
;
The following automatic conversions were performed:

data item '_symmetry_cell_setting' value 'Monoclinic' was changed to
'monoclinic' in accordance with the
/home/saulius/struct/COD-crude-data/automatic-downloads/DataCite-retrospective/IUCr/depositions/lib/dictionaries/cif_core.dic
dictionary named 'cif_core.dic' version 2.4.2 last updated on
2011-04-26.

Automatic conversion script
Id: cif_fix_values 7556 2019-12-06 15:28:31Z antanas 
;
_cod_original_cell_volume 1250.2(3)
_cod_original_sg_symbol_H-M P2(1)/n
_cod_database_code 1556801
_publcif_datablock.id {4e879727-db69-4f8b-802f-127e90bfb704}

loop_
_symmetry_equiv_pos_as_xyz
'x, y, z'
'-x+1/2, y+1/2, -z+1/2'
'-x, -y, -z'
'x-1/2, -y-1/2, z-1/2'

loop_
_atom_site_label
_atom_site_type_symbol
_atom_site_fract_x
_atom_site_fract_y
_atom_site_fract_z
_atom_site_U_iso_or_equiv
_atom_site_adp_type
_atom_site_occupancy
_atom_site_symmetry_multiplicity
_atom_site_calc_flag
_atom_site_refinement_flags
N11 N 0.74605(15) 0.3011(4) 0.37052(9) 0.0248(3) Uani 1 1 d .
C12 C 0.8062(2) 0.2417(4) 0.32940(11) 0.0240(4) Uani 1 1 d .
H12 H 0.7932 0.3400 0.2885 0.029 Uiso 1 1 calc R
C13 C 0.88700(15) 0.0440(4) 0.34269(9) 0.0245(3) Uani 1 1 d .
H13 H 0.9290 0.0080 0.3122 0.029 Uiso 1 1 calc R
C14 C 0.90382(15) -0.0988(4) 0.40241(9) 0.0227(3) Uani 1 1 d .
C15 C 0.84104(16) -0.0428(4) 0.44588(9) 0.0264(4) Uani 1 1 d .
H15 H 0.8510 -0.1407 0.4866 0.032 Uiso 1 1 calc R
C16 C 0.76328(17) 0.1610(4) 0.42785(10) 0.0266(4) Uani 1 1 d .
H16 H 0.7204 0.2030 0.4575 0.032 Uiso 1 1 calc R
C17 C 0.98733(18) -0.3062(4) 0.41954(10) 0.0263(4) Uani 1 1 d .
N17 N 1.05269(16) -0.4690(4) 0.43343(9) 0.0342(4) Uani 1 1 d .
C21 C 0.54135(15) 0.8222(4) 0.32944(9) 0.0213(3) Uani 1 1 d .
O21 O 0.62252(14) 0.7030(3) 0.31076(8) 0.0273(3) Uani 1 1 d .
H21 H 0.651(2) 0.588(7) 0.3361(15) 0.033 Uiso 1 1 d .
C22 C 0.51485(18) 0.7652(4) 0.38884(10) 0.0231(4) Uani 1 1 d .
F22 F 0.57362(11) 0.5782(3) 0.43032(6) 0.0346(3) Uani 1 1 d .
C23 C 0.42934(15) 0.8953(4) 0.40481(9) 0.0233(3) Uani 1 1 d .
F23 F 0.40911(11) 0.8307(3) 0.46300(6) 0.0308(3) Uani 1 1 d .
C24 C 0.36692(15) 1.0874(4) 0.36299(9) 0.0239(3) Uani 1 1 d .
I1 I 0.236138(11) 1.27339(3) 0.386120(7) 0.02910(6) Uani 1 1 d .
C25 C 0.39384(16) 1.1485(4) 0.30423(9) 0.0241(3) Uani 1 1 d .
F25 F 0.33738(12) 1.3349(3) 0.26192(7) 0.0355(3) Uani 1 1 d .
C26 C 0.47941(15) 1.0195(4) 0.28816(8) 0.0231(3) Uani 1 1 d .
F26 F 0.50402(11) 1.0840(3) 0.23110(6) 0.0311(3) Uani 1 1 d .

loop_
_atom_site_aniso_label
_atom_site_aniso_U_11
_atom_site_aniso_U_22
_atom_site_aniso_U_33
_atom_site_aniso_U_23
_atom_site_aniso_U_13
_atom_site_aniso_U_12
N11 0.0246(8) 0.0256(7) 0.0249(7) -0.0001(6) 0.0082(6) 0.0041(6)
C12 0.0271(10) 0.0225(8) 0.0223(9) 0.0015(6) 0.0067(7) 0.0051(6)
C13 0.0252(8) 0.0280(8) 0.0216(7) -0.0010(6) 0.0085(6) 0.0047(7)
C14 0.0223(7) 0.0245(8) 0.0203(7) -0.0009(6) 0.0043(6) 0.0027(7)
C15 0.0275(8) 0.0310(9) 0.0216(8) 0.0027(7) 0.0083(7) 0.0057(7)
C16 0.0269(9) 0.0316(9) 0.0237(8) 0.0002(7) 0.0111(7) 0.0059(8)
C17 0.0260(9) 0.0315(9) 0.0214(8) -0.0012(7) 0.0066(7) 0.0047(7)
N17 0.0340(9) 0.0393(10) 0.0298(8) 0.0015(7) 0.0094(7) 0.0124(8)
C21 0.0207(8) 0.0260(8) 0.0185(7) 0.0008(6) 0.0072(6) 0.0008(7)
O21 0.0275(7) 0.0342(7) 0.0231(7) 0.0050(5) 0.0119(6) 0.0106(6)
C22 0.0245(9) 0.0288(9) 0.0161(8) 0.0043(6) 0.0058(7) 0.0042(7)
F22 0.0377(7) 0.0422(7) 0.0254(5) 0.0143(5) 0.0114(5) 0.0166(6)
C23 0.0235(8) 0.0297(9) 0.0183(7) 0.0007(6) 0.0083(6) -0.0007(7)
F23 0.0329(6) 0.0432(7) 0.0199(5) 0.0056(5) 0.0133(5) 0.0037(6)
C24 0.0206(7) 0.0294(9) 0.0224(8) -0.0006(6) 0.0072(6) 0.0008(7)
I1 0.02417(9) 0.03566(9) 0.02940(9) -0.00214(4) 0.01063(6) 0.00607(4)
C25 0.0225(8) 0.0280(8) 0.0215(8) 0.0048(7) 0.0053(6) 0.0037(7)
F25 0.0361(7) 0.0395(7) 0.0311(6) 0.0136(6) 0.0096(5) 0.0167(6)
C26 0.0245(8) 0.0280(8) 0.0184(7) 0.0033(6) 0.0084(6) 0.0006(7)
F26 0.0350(6) 0.0391(7) 0.0228(5) 0.0095(5) 0.0142(5) 0.0058(5)

loop_
_atom_type_symbol
_atom_type_description
_atom_type_scat_dispersion_real
_atom_type_scat_dispersion_imag
_atom_type_scat_source
C C 0.0033 0.0016 'International Tables Vol C Tables 4.2.6.8 and 6.1.1.4'
H H 0.0000 0.0000 'International Tables Vol C Tables 4.2.6.8 and 6.1.1.4'
N N 0.0061 0.0033 'International Tables Vol C Tables 4.2.6.8 and 6.1.1.4'
O O 0.0106 0.0060 'International Tables Vol C Tables 4.2.6.8 and 6.1.1.4'
F F 0.0171 0.0103 'International Tables Vol C Tables 4.2.6.8 and 6.1.1.4'
I I -0.4742 1.8119 'International Tables Vol C Tables 4.2.6.8 and 6.1.1.4'

loop_
_geom_angle_atom_site_label_1
_geom_angle_atom_site_label_2
_geom_angle_atom_site_label_3
_geom_angle
C12 N11 C16 118.33(17)
N11 C12 C13 123.71(19)
N11 C12 H12 118.1
C13 C12 H12 118.1
C14 C13 C12 117.13(17)
C14 C13 H13 121.4
C12 C13 H13 121.4
C15 C14 C13 120.25(17)
C15 C14 C17 119.82(17)
C13 C14 C17 119.93(17)
C16 C15 C14 117.73(17)
C16 C15 H15 121.1
C14 C15 H15 121.1
N11 C16 C15 122.84(18)
N11 C16 H16 118.6
C15 C16 H16 118.6
N17 C17 C14 179.5(2)
O21 C21 C26 118.85(16)
O21 C21 C22 124.31(18)
C26 C21 C22 116.83(17)
C21 O21 H21 112(2)
F22 C22 C23 120.23(17)
F22 C22 C21 118.54(18)
C23 C22 C21 121.22(17)
F23 C23 C24 120.59(16)
F23 C23 C22 117.79(17)
C24 C23 C22 121.62(16)
C23 C24 C25 117.54(17)
C23 C24 I1 121.30(13)
C25 C24 I1 121.16(14)
F25 C25 C26 118.44(16)
F25 C25 C24 120.52(17)
C26 C25 C24 121.03(17)
F26 C26 C25 119.71(16)
F26 C26 C21 118.55(16)
C25 C26 C21 121.74(16)

loop_
_geom_bond_atom_site_label_1
_geom_bond_atom_site_label_2
_geom_bond_distance
N11 C12 1.326(3)
N11 C16 1.339(3)
C12 C13 1.389(3)
C12 H12 0.9500
C13 C14 1.388(3)
C13 H13 0.9500
C14 C15 1.387(3)
C14 C17 1.447(3)
C15 C16 1.387(3)
C15 H15 0.9500
C16 H16 0.9500
C17 N17 1.134(3)
C21 O21 1.336(2)
C21 C26 1.388(3)
C21 C22 1.393(2)
O21 H21 0.79(3)
C22 F22 1.339(2)
C22 C23 1.380(3)
C23 F23 1.340(2)
C23 C24 1.378(3)
C24 C25 1.387(2)
C24 I1 2.0695(18)
C25 F25 1.335(2)
C25 C26 1.379(3)
C26 F26 1.3431(19)

loop_
_geom_hbond_atom_site_label_D
_geom_hbond_atom_site_label_H
_geom_hbond_atom_site_label_A
_geom_hbond_distance_DH
_geom_hbond_distance_HA
_geom_hbond_distance_DA
_geom_hbond_angle_DHA
O21 H21 N11 0.79(3) 1.87(3) 2.619(2) 158(3)

loop_
_geom_torsion_atom_site_label_1
_geom_torsion_atom_site_label_2
_geom_torsion_atom_site_label_3
_geom_torsion_atom_site_label_4
_geom_torsion
C16 N11 C12 C13 -0.7(3)
N11 C12 C13 C14 0.6(3)
C12 C13 C14 C15 0.2(3)
C12 C13 C14 C17 -179.56(19)
C13 C14 C15 C16 -0.9(3)
C17 C14 C15 C16 178.90(19)
C12 N11 C16 C15 0.0(3)
C14 C15 C16 N11 0.8(3)
O21 C21 C22 F22 -0.3(3)
C26 C21 C22 F22 -179.27(18)
O21 C21 C22 C23 -179.6(2)
C26 C21 C22 C23 1.4(3)
F22 C22 C23 F23 1.0(3)
C21 C22 C23 F23 -179.68(18)
F22 C22 C23 C24 -179.59(19)
C21 C22 C23 C24 -0.3(3)
F23 C23 C24 C25 178.66(18)
C22 C23 C24 C25 -0.7(3)
F23 C23 C24 I1 -2.4(3)
C22 C23 C24 I1 178.24(15)
C23 C24 C25 F25 -179.26(19)
I1 C24 C25 F25 1.8(3)
C23 C24 C25 C26 0.6(3)
I1 C24 C25 C26 -178.42(15)
F25 C25 C26 F26 0.2(3)
C24 C25 C26 F26 -179.59(18)
F25 C25 C26 C21 -179.56(19)
C24 C25 C26 C21 0.6(3)
O21 C21 C26 F26 -0.4(3)
C22 C21 C26 F26 178.63(18)
O21 C21 C26 C25 179.41(19)
C22 C21 C26 C25 -1.6(3)
